data_1514861
loop_
_publ_author_name
'Citta, Anna'
'Schuh, Esther'
'Mohr, Fabian'
'Folda, Alessandra'
'Massimino, Maria Lina'
'Bindoli, Alberto'
'Casini, Angela'
'Rigobello, Maria Pia'

_publ_section_title
;
 Fluorescent silver(I) and gold(I)-N-heterocyclic carbene complexes with
 cytotoxic properties: mechanistic insights.
;
_journal_issue 8
_journal_name_full 'Metallomics : integrated biometal science'
_journal_page_first 1006
_journal_page_last 1015
_journal_paper_doi 10.1039/c3mt20260g
_journal_volume 5
_journal_year 2013
_chemical_formula_sum 'C39 H34 Ag2 Cl4 N4'
_chemical_formula_weight 916.24
_space_group_IT_number 14
_symmetry_cell_setting monoclinic
_symmetry_space_group_name_Hall '-P 2ybc'
_symmetry_space_group_name_H-M 'P 1 21/c 1'
_atom_sites_solution_hydrogens geom
_atom_sites_solution_primary direct
_atom_sites_solution_secondary difmap
_audit_creation_method SHELXL-97
_cell_angle_alpha 90.00
_cell_angle_beta 94.2010(14)
_cell_angle_gamma 90.00
_cell_formula_units_Z 4
_cell_length_a 11.70626(17)
_cell_length_b 10.58915(16)
_cell_length_c 28.8363(4)
_cell_measurement_reflns_used 7431
_cell_measurement_temperature 149.9
_cell_measurement_theta_max 29.2749
_cell_measurement_theta_min 3.2105
_cell_volume 3564.92(9)
_computing_cell_refinement
;
CrysAlisPro, Oxford Diffraction Ltd.,
Version 1.171.34.40 (release 27-08-2010 CrysAlis171 .NET)
(compiled Aug 27 2010,11:50:40)
;
_computing_data_collection
;
CrysAlisPro, Oxford Diffraction Ltd.,
Version 1.171.34.40 (release 27-08-2010 CrysAlis171 .NET)
(compiled Aug 27 2010,11:50:40)
;
_computing_data_reduction
;
CrysAlisPro, Oxford Diffraction Ltd.,
Version 1.171.34.40 (release 27-08-2010 CrysAlis171 .NET)
(compiled Aug 27 2010,11:50:40)
;
_computing_molecular_graphics
;
OLEX2: a complete structure solution, refinement and analysis program.
Dolomanov et al., J. Appl. Cryst. (2009). 42, 339-341
;
_computing_publication_material
;
OLEX2: a complete structure solution, refinement and analysis program.
Dolomanov et al., J. Appl. Cryst. (2009). 42, 339-341
;
_computing_structure_refinement 'SHELXL-97 (Sheldrick, 1997)'
_computing_structure_solution 'SHELXS-97 (Sheldrick, 1990)'
_diffrn_ambient_temperature 149.9
_diffrn_detector_area_resol_mean 16.2705
_diffrn_measured_fraction_theta_full 0.993
_diffrn_measured_fraction_theta_max 0.836
_diffrn_measurement_details
;
1 omega -85.00 6.00 1.0000 107.0000
omega____ theta____ kappa____ phi______ frames
- -19.6194 -37.0000 -180.0000 91
2 omega -89.00 27.00 1.0000 107.0000
omega____ theta____ kappa____ phi______ frames
- -19.6194 0.0000 30.0000 116
;
_diffrn_measurement_device_type 'Xcalibur, Eos, Gemini ultra'
_diffrn_measurement_method '\w scans'
_diffrn_orient_matrix_UB_11 0.054901
_diffrn_orient_matrix_UB_12 0.0134363
_diffrn_orient_matrix_UB_13 -0.0076636
_diffrn_orient_matrix_UB_21 -0.0127024
_diffrn_orient_matrix_UB_22 -0.037809
_diffrn_orient_matrix_UB_23 -0.0200281
_diffrn_orient_matrix_UB_31 -0.022691
_diffrn_orient_matrix_UB_32 0.0536434
_diffrn_orient_matrix_UB_33 -0.0121852
_diffrn_radiation_monochromator graphite
_diffrn_radiation_source 'fine-focus sealed tube'
_diffrn_radiation_type 'Mo K\a'
_diffrn_radiation_wavelength 0.7107
_diffrn_reflns_av_R_equivalents 0.0243
_diffrn_reflns_av_sigmaI/netI 0.0389
_diffrn_reflns_limit_h_max 15
_diffrn_reflns_limit_h_min -6
_diffrn_reflns_limit_k_max 13
_diffrn_reflns_limit_k_min -14
_diffrn_reflns_limit_l_max 39
_diffrn_reflns_limit_l_min -35
_diffrn_reflns_number 14721
_diffrn_reflns_theta_full 25.05
_diffrn_reflns_theta_max 29.34
_diffrn_reflns_theta_min 3.22
_exptl_absorpt_coefficient_mu 1.434
_exptl_absorpt_correction_T_max 1.0
_exptl_absorpt_correction_T_min 0.9555
_exptl_absorpt_correction_type multi-scan
_exptl_absorpt_process_details
;
CrysAlisPro, Oxford Diffraction Ltd.,
Version 1.171.34.40 (release 27-08-2010 CrysAlis171 .NET)
(compiled Aug 27 2010,11:50:40)
Empirical absorption correction using spherical harmonics,
implemented in SCALE3 ABSPACK scaling algorithm.
;
_exptl_crystal_colour yellow
_exptl_crystal_colour_primary yellow
_exptl_crystal_density_diffrn 1.707
_exptl_crystal_density_method 'not measured'
_exptl_crystal_description plate
_exptl_crystal_F_000 1832
_exptl_crystal_size_max 0.14
_exptl_crystal_size_mid 0.07
_exptl_crystal_size_min 0.02
_refine_diff_density_max 1.155
_refine_diff_density_min -1.274
_refine_diff_density_rms 0.103
_refine_ls_extinction_method none
_refine_ls_goodness_of_fit_ref 1.046
_refine_ls_hydrogen_treatment constr
_refine_ls_matrix_type full
_refine_ls_number_parameters 444
_refine_ls_number_reflns 8184
_refine_ls_number_restraints 0
_refine_ls_restrained_S_all 1.046
_refine_ls_R_factor_all 0.0531
_refine_ls_R_factor_gt 0.0413
_refine_ls_shift/su_max 0.002
_refine_ls_shift/su_mean 0.000
_refine_ls_structure_factor_coef Fsqd
_refine_ls_weighting_details
;
calc w=1/[\s^2^(Fo^2^)+(0.0379P)^2^+8.5855P] where P=(Fo^2^+2Fc^2^)/3
;
_refine_ls_weighting_scheme calc
_refine_ls_wR_factor_gt 0.0939
_refine_ls_wR_factor_ref 0.0996
_reflns_number_gt 6874
_reflns_number_total 8184
_reflns_threshold_expression >2sigma(I)
_cod_data_source_file c3mt20260g.txt
_cod_data_source_block FMANCARBAG
_cod_depositor_comments
;
The following automatic conversions were performed:

'_symmetry_cell_setting' value 'Monoclinic' changed to 'monoclinic'
according to
/usr/data/users/saulius/automatic-downloads/retrospective/RSC/lib/dictionaries/cif_core.dic
dictionary named 'cif_core.dic' version 2.4.2 from 2011-04-26.

Automatic conversion script
Id: cif_fix_values 2281 2013-09-26 08:29:07Z andrius 
;
_cod_original_cell_volume 3564.93(9)
_cod_database_code 1514861

loop_
_symmetry_equiv_pos_as_xyz
'-x, -y, -z'
'x, y, z'
'-x, y+1/2, -z+1/2'
'x, -y-1/2, z-1/2'

loop_
_atom_site_label
_atom_site_type_symbol
_atom_site_fract_x
_atom_site_fract_y
_atom_site_fract_z
_atom_site_U_iso_or_equiv
_atom_site_adp_type
_atom_site_occupancy
_atom_site_symmetry_multiplicity
_atom_site_calc_flag
_atom_site_refinement_flags
Ag1 Ag 0.48580(2) 0.44970(3) 0.230030(9) 0.01958(7) Uani 1 1 d .
Ag2 Ag 0.43144(3) 0.70713(3) 0.242878(12) 0.03845(10) Uani 1 1 d .
Cl2 Cl 0.48648(9) 0.65601(10) 0.32159(4) 0.0368(2) Uani 1 1 d .
Cl1 Cl 0.38163(9) 0.75891(10) 0.16486(4) 0.0380(2) Uani 1 1 d .
N4 N 0.2584(2) 0.3701(3) 0.27685(9) 0.0172(6) Uani 1 1 d .
N1 N 0.6668(2) 0.4904(3) 0.15966(9) 0.0162(5) Uani 1 1 d .
N2 N 0.7478(2) 0.5160(3) 0.22756(9) 0.0170(6) Uani 1 1 d .
C2 C 0.3147(3) 0.4043(3) 0.23973(11) 0.0169(6) Uani 1 1 d .
C9 C 0.5752(3) 0.4667(4) 0.12197(11) 0.0210(7) Uani 1 1 d .
H9B H 0.5130 0.5289 0.1249 0.025 Uiso 1 1 calc R
H9A H 0.5428 0.3816 0.1264 0.025 Uiso 1 1 calc R
N3 N 0.2335(2) 0.4006(3) 0.20384(9) 0.0158(5) Uani 1 1 d .
C10 C 0.2599(3) 0.4339(4) 0.15597(11) 0.0234(8) Uani 1 1 d .
H10A H 0.3250 0.3818 0.1471 0.028 Uiso 1 1 calc R
H10B H 0.2839 0.5235 0.1553 0.028 Uiso 1 1 calc R
C43 C 0.1414(3) 0.2921(4) 0.10193(11) 0.0252(8) Uani 1 1 d .
C20 C 0.6155(3) 0.4751(4) 0.07379(11) 0.0211(7) Uani 1 1 d .
C4 C 0.8309(3) 0.5313(3) 0.19676(12) 0.0215(7) Uani 1 1 d .
H4 H 0.9094 0.5497 0.2043 0.026 Uiso 1 1 calc R
C31 C 0.0880(3) 0.5160(4) 0.10686(12) 0.0241(8) Uani 1 1 d .
C5 C 0.1293(3) 0.3641(3) 0.21822(12) 0.0194(7) Uani 1 1 d .
H5 H 0.0599 0.3544 0.1993 0.023 Uiso 1 1 calc R
C27 C 0.6689(3) 0.4864(6) -0.01925(13) 0.0422(12) Uani 1 1 d .
H27 H 0.6855 0.4899 -0.0510 0.051 Uiso 1 1 calc R
C6 C 0.1447(3) 0.3447(3) 0.26441(12) 0.0201(7) Uani 1 1 d .
H6 H 0.0884 0.3187 0.2845 0.024 Uiso 1 1 calc R
C42 C 0.2082(3) 0.1851(4) 0.11589(12) 0.0286(8) Uani 1 1 d .
H42 H 0.2702 0.1949 0.1388 0.034 Uiso 1 1 calc R
C30 C 0.1598(3) 0.4144(4) 0.12089(11) 0.0228(8) Uani 1 1 d .
C33 C 0.6528(3) 0.3659(4) 0.05187(12) 0.0253(8) Uani 1 1 d .
C7 C 0.7669(3) 0.5261(4) 0.27811(11) 0.0244(8) Uani 1 1 d .
H7A H 0.6935 0.5392 0.2917 0.037 Uiso 1 1 calc R
H7C H 0.8177 0.5978 0.2860 0.037 Uiso 1 1 calc R
H7B H 0.8024 0.4482 0.2906 0.037 Uiso 1 1 calc R
C3 C 0.7799(3) 0.5154(3) 0.15378(12) 0.0212(7) Uani 1 1 d .
H3 H 0.8151 0.5205 0.1252 0.025 Uiso 1 1 calc R
C36 C -0.0019(3) 0.4961(4) 0.07083(12) 0.0303(9) Uani 1 1 d .
C32 C 0.0996(4) 0.6394(4) 0.12662(14) 0.0326(9) Uani 1 1 d .
H32 H 0.1579 0.6552 0.1506 0.039 Uiso 1 1 calc R
C39 C 0.0294(4) 0.1498(5) 0.04830(14) 0.0408(11) Uani 1 1 d .
H39 H -0.0307 0.1371 0.0248 0.049 Uiso 1 1 calc R
C37 C -0.0181(3) 0.3753(5) 0.05216(12) 0.0331(10) Uani 1 1 d .
H37 H -0.0775 0.3626 0.0284 0.040 Uiso 1 1 calc R
C41 C 0.1858(4) 0.0688(4) 0.09744(15) 0.0372(10) Uani 1 1 d .
H41 H 0.2321 -0.0010 0.1076 0.045 Uiso 1 1 calc R
C38 C 0.0488(3) 0.2735(4) 0.06689(12) 0.0300(9) Uani 1 1 d .
C3AA C 0.6662(3) 0.2465(4) 0.07456(15) 0.0346(9) Uani 1 1 d .
H3A H 0.6499 0.2394 0.1062 0.042 Uiso 1 1 calc R
C28 C 0.6787(3) 0.3722(5) 0.00372(13) 0.0354(10) Uani 1 1 d .
C21 C 0.6089(3) 0.5915(4) 0.05011(12) 0.0256(8) Uani 1 1 d .
C2AA C 0.0279(4) 0.7351(5) 0.11154(16) 0.0414(11) Uani 1 1 d .
H2A H 0.0362 0.8162 0.1255 0.050 Uiso 1 1 calc R
C29 C 0.7127(4) 0.2582(6) -0.01850(18) 0.0541(15) Uani 1 1 d .
H29 H 0.7276 0.2601 -0.0504 0.065 Uiso 1 1 calc R
C8 C 0.3122(3) 0.3548(4) 0.32391(12) 0.0252(8) Uani 1 1 d .
H8C H 0.2611 0.3879 0.3465 0.038 Uiso 1 1 calc R
H8B H 0.3848 0.4012 0.3267 0.038 Uiso 1 1 calc R
H8A H 0.3267 0.2650 0.3301 0.038 Uiso 1 1 calc R
C34 C -0.0588(4) 0.7146(5) 0.07531(16) 0.0459(13) Uani 1 1 d .
H34 H -0.1075 0.7821 0.0648 0.055 Uiso 1 1 calc R
C22 C 0.5744(3) 0.7064(4) 0.07091(15) 0.0336(9) Uani 1 1 d .
H22 H 0.5551 0.7058 0.1023 0.040 Uiso 1 1 calc R
C26 C 0.6361(3) 0.5959(5) 0.00217(14) 0.0350(10) Uani 1 1 d .
C40 C 0.0937(4) 0.0508(5) 0.06313(15) 0.0441(12) Uani 1 1 d .
H40 H 0.0778 -0.0310 0.0508 0.053 Uiso 1 1 calc R
C35 C -0.0721(4) 0.6000(5) 0.05584(14) 0.0394(11) Uani 1 1 d .
H35 H -0.1300 0.5880 0.0314 0.047 Uiso 1 1 calc R
C25 C 0.6271(4) 0.7148(6) -0.02134(18) 0.0551(16) Uani 1 1 d .
H25 H 0.6445 0.7191 -0.0530 0.066 Uiso 1 1 calc R
C23 C 0.5686(4) 0.8167(5) 0.0467(2) 0.0524(14) Uani 1 1 d .
H23 H 0.5464 0.8920 0.0615 0.063 Uiso 1 1 calc R
Cl4 Cl 0.86189(9) 0.19690(10) 0.24801(4) 0.0377(2) Uani 1 1 d .
Cl3 Cl 0.92606(10) 0.09968(12) 0.15893(4) 0.0441(3) Uani 1 1 d .
C50 C 0.8228(4) 0.1811(4) 0.18805(15) 0.0345(9) Uani 1 1 d .
H50A H 0.7490 0.1354 0.1838 0.041 Uiso 1 1 calc R
H50B H 0.8117 0.2660 0.1741 0.041 Uiso 1 1 calc R
C0AA C 0.7015(4) 0.1436(5) 0.0520(2) 0.0496(13) Uani 1 1 d .
H0A H 0.7113 0.0659 0.0683 0.060 Uiso 1 1 calc R
C1AA C 0.7237(4) 0.1495(6) 0.0050(2) 0.0567(16) Uani 1 1 d .
H1A H 0.7469 0.0754 -0.0103 0.068 Uiso 1 1 calc R
C24 C 0.5950(5) 0.8204(6) -0.0002(2) 0.0643(18) Uani 1 1 d .
H24 H 0.5900 0.8978 -0.0168 0.077 Uiso 1 1 calc R
C1 C 0.6451(3) 0.4907(3) 0.20507(11) 0.0161(6) Uani 1 1 d .

loop_
_atom_site_aniso_label
_atom_site_aniso_U_11
_atom_site_aniso_U_22
_atom_site_aniso_U_33
_atom_site_aniso_U_23
_atom_site_aniso_U_13
_atom_site_aniso_U_12
Ag1 0.01461(12) 0.02624(14) 0.01805(12) 0.00250(10) 0.00230(9) -0.00181(10)
Ag2 0.04037(19) 0.02817(17) 0.0476(2) -0.00681(14) 0.00881(15) -0.00349(14)
Cl2 0.0330(5) 0.0310(5) 0.0468(6) -0.0084(4) 0.0061(4) -0.0005(4)
Cl1 0.0338(5) 0.0341(5) 0.0470(6) -0.0056(5) 0.0098(5) -0.0067(4)
N4 0.0169(13) 0.0194(14) 0.0154(13) 0.0003(11) 0.0014(11) 0.0002(11)
N1 0.0163(13) 0.0190(14) 0.0135(12) 0.0002(11) 0.0017(10) -0.0002(11)
N2 0.0162(13) 0.0193(14) 0.0158(13) -0.0009(11) 0.0023(10) -0.0016(11)
C2 0.0159(15) 0.0173(15) 0.0176(15) -0.0020(13) 0.0011(12) 0.0031(13)
C9 0.0158(15) 0.0321(19) 0.0151(15) -0.0013(14) 0.0014(12) -0.0012(14)
N3 0.0161(13) 0.0188(13) 0.0126(12) -0.0018(11) 0.0013(10) -0.0030(11)
C10 0.0180(16) 0.036(2) 0.0163(15) 0.0026(15) 0.0014(13) -0.0095(15)
C43 0.0233(18) 0.041(2) 0.0113(15) 0.0007(15) 0.0046(13) -0.0099(16)
C20 0.0138(15) 0.035(2) 0.0145(15) 0.0005(14) -0.0007(12) -0.0019(14)
C4 0.0169(16) 0.0233(18) 0.0247(17) 0.0004(14) 0.0048(13) -0.0025(14)
C31 0.0201(17) 0.038(2) 0.0152(15) 0.0070(15) 0.0053(13) -0.0045(15)
C5 0.0145(15) 0.0221(17) 0.0215(16) 0.0019(14) 0.0004(13) -0.0025(13)
C27 0.0185(18) 0.096(4) 0.0122(16) 0.003(2) 0.0005(14) -0.008(2)
C6 0.0172(16) 0.0235(17) 0.0201(16) 0.0027(14) 0.0042(13) -0.0008(14)
C42 0.030(2) 0.039(2) 0.0173(16) 0.0022(16) 0.0067(15) -0.0074(17)
C30 0.0161(16) 0.039(2) 0.0130(15) 0.0052(14) 0.0023(12) -0.0070(15)
C33 0.0144(16) 0.040(2) 0.0211(17) -0.0057(16) -0.0027(13) 0.0009(15)
C7 0.0265(18) 0.030(2) 0.0164(16) -0.0032(14) 0.0002(14) -0.0052(15)
C3 0.0188(16) 0.0261(18) 0.0195(16) 0.0003(14) 0.0067(13) -0.0006(14)
C36 0.0182(17) 0.058(3) 0.0150(16) 0.0115(17) 0.0057(14) -0.0028(18)
C32 0.030(2) 0.042(2) 0.0267(19) 0.0096(18) 0.0054(16) -0.0040(18)
C39 0.038(2) 0.064(3) 0.0209(19) -0.015(2) 0.0057(17) -0.019(2)
C37 0.0191(18) 0.067(3) 0.0140(16) -0.0018(18) 0.0029(14) -0.0100(19)
C41 0.045(3) 0.037(2) 0.031(2) -0.0031(18) 0.0154(19) -0.004(2)
C38 0.0238(19) 0.053(3) 0.0142(16) -0.0040(17) 0.0058(14) -0.0133(18)
C3AA 0.027(2) 0.039(2) 0.037(2) -0.0063(19) -0.0055(17) 0.0047(18)
C28 0.0168(18) 0.068(3) 0.0207(18) -0.016(2) -0.0018(14) -0.0015(19)
C21 0.0145(16) 0.040(2) 0.0219(17) 0.0049(16) -0.0034(13) -0.0064(15)
C2AA 0.044(3) 0.040(2) 0.043(2) 0.012(2) 0.018(2) 0.001(2)
C29 0.023(2) 0.099(5) 0.040(3) -0.040(3) 0.0042(19) -0.001(3)
C8 0.0276(19) 0.031(2) 0.0164(16) 0.0033(15) -0.0010(14) 0.0000(16)
C34 0.034(2) 0.064(3) 0.042(3) 0.030(2) 0.016(2) 0.014(2)
C22 0.0242(19) 0.034(2) 0.041(2) 0.0068(19) -0.0091(17) -0.0051(17)
C26 0.0170(17) 0.063(3) 0.0238(19) 0.015(2) -0.0033(15) -0.0091(19)
C40 0.053(3) 0.051(3) 0.031(2) -0.016(2) 0.016(2) -0.018(2)
C35 0.0223(19) 0.070(3) 0.027(2) 0.017(2) 0.0068(16) 0.004(2)
C25 0.029(2) 0.095(5) 0.040(3) 0.038(3) -0.006(2) -0.016(3)
C23 0.040(3) 0.036(3) 0.078(4) 0.014(3) -0.015(3) -0.008(2)
Cl4 0.0387(6) 0.0385(6) 0.0367(5) -0.0024(4) 0.0078(4) -0.0015(5)
Cl3 0.0391(6) 0.0581(7) 0.0368(6) 0.0020(5) 0.0151(5) -0.0018(5)
C50 0.029(2) 0.031(2) 0.043(2) 0.0010(18) -0.0018(18) 0.0034(17)
C0AA 0.032(2) 0.042(3) 0.073(3) -0.021(3) -0.009(2) 0.009(2)
C1AA 0.029(2) 0.070(4) 0.071(4) -0.047(3) 0.002(2) 0.005(2)
C24 0.043(3) 0.062(4) 0.085(4) 0.049(4) -0.018(3) -0.017(3)
C1 0.0180(15) 0.0141(15) 0.0162(15) -0.0009(12) 0.0010(12) -0.0019(12)

loop_
_atom_type_symbol
_atom_type_description
_atom_type_scat_dispersion_real
_atom_type_scat_dispersion_imag
_atom_type_scat_source
Ag Ag -0.8971 1.1015 'International Tables Vol C Tables 4.2.6.8 and 6.1.1.4'
C C 0.0033 0.0016 'International Tables Vol C Tables 4.2.6.8 and 6.1.1.4'
H H 0.0000 0.0000 'International Tables Vol C Tables 4.2.6.8 and 6.1.1.4'
Cl Cl 0.1484 0.1585 'International Tables Vol C Tables 4.2.6.8 and 6.1.1.4'
N N 0.0061 0.0033 'International Tables Vol C Tables 4.2.6.8 and 6.1.1.4'

loop_
_geom_angle_atom_site_label_1
_geom_angle_atom_site_label_2
_geom_angle_atom_site_label_3
_geom_angle
_geom_angle_site_symmetry_3
Ag1 Ag2 Ag1 146.445(14) 2_655
Ag2 Ag1 Ag2 155.839(10) 2_645
Cl2 Ag2 Ag1 83.10(3) 2_655
Cl2 Ag2 Ag1 81.82(3) .
Cl1 Ag2 Ag1 96.22(3) 2_655
Cl1 Ag2 Ag1 98.16(3) .
Cl1 Ag2 Cl2 178.63(4) .
N4 C2 Ag1 134.0(2) .
N4 C2 N3 104.0(3) .
N4 C6 H6 126.7 .
N4 C8 H8C 109.5 .
N4 C8 H8B 109.5 .
N4 C8 H8A 109.5 .
N1 C9 H9B 108.8 .
N1 C9 H9A 108.8 .
N1 C9 C20 114.0(3) .
N1 C3 H3 127.0 .
N1 C1 Ag1 124.6(2) .
N2 C4 H4 126.5 .
N2 C7 H7A 109.5 .
N2 C7 H7C 109.5 .
N2 C7 H7B 109.5 .
N2 C1 Ag1 131.3(2) .
N2 C1 N1 103.9(3) .
C2 Ag1 Ag2 88.70(9) .
C2 Ag1 Ag2 93.78(9) 2_645
C2 N4 C6 111.4(3) .
C2 N4 C8 124.4(3) .
C2 N3 C10 121.5(3) .
C2 N3 C5 111.6(3) .
H9B C9 H9A 107.7 .
N3 C2 Ag1 121.9(2) .
N3 C10 H10A 109.0 .
N3 C10 H10B 109.0 .
N3 C10 C30 112.9(3) .
N3 C5 H5 126.8 .
H10A C10 H10B 107.8 .
C43 C42 H42 119.1 .
C43 C30 C10 118.3(3) .
C20 C9 H9B 108.8 .
C20 C9 H9A 108.8 .
C20 C33 C3AA 123.5(3) .
C20 C33 C28 119.2(4) .
C20 C21 C22 123.3(3) .
C20 C21 C26 119.0(4) .
C4 N2 C7 124.9(3) .
C4 C3 N1 106.1(3) .
C4 C3 H3 127.0 .
C31 C30 C10 120.5(3) .
C31 C30 C43 121.2(3) .
C31 C32 H32 119.5 .
C5 N3 C10 126.9(3) .
C5 C6 N4 106.5(3) .
C5 C6 H6 126.7 .
C27 C28 C33 119.1(4) .
C27 C28 C29 122.6(4) .
C27 C26 C21 119.3(4) .
C27 C26 C25 122.7(4) .
C6 N4 C8 124.1(3) .
C6 C5 N3 106.5(3) .
C6 C5 H5 126.8 .
C42 C43 C38 117.4(4) .
C42 C41 H41 119.7 .
C42 C41 C40 120.6(4) .
C30 C10 H10A 109.0 .
C30 C10 H10B 109.0 .
C30 C43 C42 123.8(3) .
C30 C43 C38 118.8(4) .
C30 C31 C36 119.1(4) .
C30 C31 C32 123.2(3) .
C33 C20 C9 119.8(3) .
C33 C20 C21 120.7(3) .
C33 C3AA H3A 119.3 .
H7A C7 H7C 109.5 .
H7A C7 H7B 109.5 .
H7C C7 H7B 109.5 .
C3 N1 C9 126.2(3) .
C3 C4 N2 107.1(3) .
C3 C4 H4 126.5 .
C36 C37 H37 118.7 .
C36 C35 H35 119.1 .
C32 C31 C36 117.7(4) .
C32 C2AA H2A 119.6 .
C32 C2AA C34 120.7(5) .
C39 C38 C43 118.7(4) .
C39 C40 C41 119.7(4) .
C39 C40 H40 120.1 .
C37 C36 C31 119.0(4) .
C37 C36 C35 122.2(4) .
C37 C38 C43 119.3(4) .
C37 C38 C39 122.0(4) .
C41 C42 C43 121.8(4) .
C41 C42 H42 119.1 .
C41 C40 H40 120.1 .
C38 C39 H39 119.1 .
C38 C37 C36 122.6(3) .
C38 C37 H37 118.7 .
C3AA C33 C28 117.3(4) .
C3AA C0AA H0A 119.5 .
C3AA C0AA C1AA 121.1(5) .
C28 C27 H27 118.8 .
C28 C27 C26 122.5(4) .
C28 C29 H29 119.5 .
C21 C20 C9 119.4(3) .
C21 C22 H22 119.3 .
C2AA C32 C31 120.9(4) .
C2AA C32 H32 119.5 .
C2AA C34 H34 120.0 .
C29 C28 C33 118.3(5) .
C29 C1AA C0AA 120.8(5) .
C29 C1AA H1A 119.6 .
H8C C8 H8B 109.5 .
H8C C8 H8A 109.5 .
H8B C8 H8A 109.5 .
C34 C2AA H2A 119.6 .
C34 C35 C36 121.7(4) .
C34 C35 H35 119.1 .
C22 C21 C26 117.7(4) .
C22 C23 H23 119.6 .
C22 C23 C24 120.7(5) .
C26 C27 H27 118.8 .
C26 C25 H25 118.9 .
C40 C39 H39 119.1 .
C40 C39 C38 121.8(4) .
C40 C41 H41 119.7 .
C35 C36 C31 118.8(4) .
C35 C34 C2AA 120.1(4) .
C35 C34 H34 120.0 .
C25 C26 C21 118.0(5) .
C25 C24 C23 120.1(5) .
C25 C24 H24 120.0 .
C23 C22 C21 121.3(4) .
C23 C22 H22 119.3 .
C23 C24 H24 120.0 .
Cl4 C50 H50A 109.2 .
Cl4 C50 H50B 109.2 .
Cl3 C50 Cl4 112.3(2) .
Cl3 C50 H50A 109.2 .
Cl3 C50 H50B 109.2 .
H50A C50 H50B 107.9 .
C0AA C3AA C33 121.4(4) .
C0AA C3AA H3A 119.3 .
C0AA C1AA H1A 119.6 .
C1AA C29 C28 121.1(5) .
C1AA C29 H29 119.5 .
C1AA C0AA H0A 119.5 .
C24 C25 C26 122.1(5) .
C24 C25 H25 118.9 .
C24 C23 H23 119.6 .
C1 Ag1 Ag2 89.29(9) 2_645
C1 Ag1 Ag2 93.43(9) .
C1 Ag1 C2 167.56(12) .
C1 N1 C9 122.0(3) .
C1 N1 C3 111.8(3) .
C1 N2 C4 111.1(3) .
C1 N2 C7 124.0(3) .

loop_
_geom_bond_atom_site_label_1
_geom_bond_atom_site_label_2
_geom_bond_distance
_geom_bond_site_symmetry_2
Ag1 Ag2 2.8348(4) 2_645
Ag1 Ag2 2.8297(4) .
Ag1 C2 2.098(3) .
Ag1 C1 2.093(3) .
Ag2 Ag1 2.8348(4) 2_655
Ag2 Cl2 2.3760(12) .
Ag2 Cl1 2.3473(12) .
N4 C2 1.347(4) .
N4 C6 1.379(4) .
N4 C8 1.463(4) .
N1 C9 1.491(4) .
N1 C3 1.372(4) .
N1 C1 1.352(4) .
N2 C4 1.373(4) .
N2 C7 1.462(4) .
N2 C1 1.351(4) .
C2 N3 1.354(4) .
C9 H9B 0.9900 .
C9 H9A 0.9900 .
C9 C20 1.502(4) .
N3 C10 1.479(4) .
N3 C5 1.373(4) .
C10 H10A 0.9900 .
C10 H10B 0.9900 .
C10 C30 1.505(5) .
C43 C42 1.418(6) .
C43 C30 1.416(5) .
C43 C38 1.441(5) .
C20 C33 1.403(5) .
C20 C21 1.409(5) .
C4 H4 0.9500 .
C4 C3 1.346(5) .
C31 C30 1.406(5) .
C31 C36 1.440(5) .
C31 C32 1.429(6) .
C5 H5 0.9500 .
C5 C6 1.347(5) .
C27 H27 0.9500 .
C27 C28 1.379(7) .
C27 C26 1.382(7) .
C6 H6 0.9500 .
C42 H42 0.9500 .
C42 C41 1.359(6) .
C33 C3AA 1.426(6) .
C33 C28 1.444(5) .
C7 H7A 0.9800 .
C7 H7C 0.9800 .
C7 H7B 0.9800 .
C3 H3 0.9500 .
C36 C37 1.395(6) .
C36 C35 1.422(6) .
C32 H32 0.9500 .
C32 C2AA 1.366(6) .
C39 H39 0.9500 .
C39 C38 1.427(6) .
C39 C40 1.342(7) .
C37 H37 0.9500 .
C37 C38 1.381(6) .
C41 H41 0.9500 .
C41 C40 1.421(7) .
C3AA H3A 0.9500 .
C3AA C0AA 1.349(6) .
C28 C29 1.436(7) .
C21 C22 1.428(6) .
C21 C26 1.442(5) .
C2AA H2A 0.9500 .
C2AA C34 1.419(7) .
C29 H29 0.9500 .
C29 C1AA 1.338(8) .
C8 H8C 0.9800 .
C8 H8B 0.9800 .
C8 H8A 0.9800 .
C34 H34 0.9500 .
C34 C35 1.342(7) .
C22 H22 0.9500 .
C22 C23 1.360(6) .
C26 C25 1.430(7) .
C40 H40 0.9500 .
C35 H35 0.9500 .
C25 H25 0.9500 .
C25 C24 1.341(9) .
C23 H23 0.9500 .
C23 C24 1.408(9) .
Cl4 C50 1.764(4) .
Cl3 C50 1.748(4) .
C50 H50A 0.9900 .
C50 H50B 0.9900 .
C0AA H0A 0.9500 .
C0AA C1AA 1.399(8) .
C1AA H1A 0.9500 .
C24 H24 0.9500 .
